data_2021082
loop_
_publ_author_name
'Farr\'an, M. \'Angeles'
'Bonet, M. \'Angels'
'Claramunt, Rosa M.'
'Torralba, M. Carmen'
'Alkorta, Ibon'
'Elguero, Jos\'e'

_publ_section_title
;
 The structures of 1,4-diaryl-5-trifluoromethyl-1<i>H</i>-1,2,3-triazoles
 related to J147, a drug for treating Alzheimer's disease
;
_journal_coeditor_code YP3155
_journal_issue 4
_journal_name_full 'Acta Crystallographica Section C'
_journal_page_first 513
_journal_page_last 522
_journal_paper_doi 10.1107/S2053229618004394
_journal_volume 74
_journal_year 2018
_chemical_formula_iupac 'C18 H16 F3 N3 O'
_chemical_formula_moiety 'C18 H16 F3 N3 O'
_chemical_formula_sum 'C18 H16 F3 N3 O'
_chemical_formula_weight 347.34
_chemical_name_systematic 1-(3,4-Dimethylphenyl)-4-(3-methoxyphenyl)-5-trifluoromethyl-1<i>H</i>-1,2,3-triazole
_space_group_crystal_system orthorhombic
_space_group_IT_number 61
_space_group_name_Hall '-P 2ac 2ab'
_space_group_name_H-M_alt 'P b c a'
_symmetry_space_group_name_Hall '-P 2ac 2ab'
_symmetry_space_group_name_H-M 'P b c a'
_atom_sites_solution_hydrogens geom
_atom_sites_solution_primary direct
_audit_creation_method
;
Olex2 1.2
(compiled 2017.08.10 svn.r3458 for OlexSys, GUI svn.r5381)
;
_cell_angle_alpha 90
_cell_angle_beta 90
_cell_angle_gamma 90
_cell_formula_units_Z 8
_cell_length_a 9.5097(13)
_cell_length_b 17.921(2)
_cell_length_c 20.011(3)
_cell_measurement_reflns_used 6163
_cell_measurement_temperature 296(2)
_cell_measurement_theta_max 23.00
_cell_measurement_theta_min 2.49
_cell_volume 3410.3(8)
_computing_cell_refinement
;
<i>SMART</i> (Bruker, 2002)
;
_computing_data_collection
;
<i>SAINT</i> (Bruker, 2002)
;
_computing_data_reduction
;
<i>SAINT</i> (Bruker, 2002)
;
_computing_molecular_graphics
;
<i>OLEX2</i> (Dolomanov <i>et al.</i>,  2009)
;
_computing_publication_material
;
<i>OLEX2</i> (Dolomanov <i>et al.</i>,  2009)
;
_computing_structure_refinement
;
SHELXL2014 (Sheldrick, 2015)
;
_computing_structure_solution
;
SHELXS97 (Sheldrick, 2008)
;
_diffrn_ambient_temperature 296.15
_diffrn_measured_fraction_theta_full 1.000
_diffrn_measured_fraction_theta_max 1.000
_diffrn_measurement_device_type 'Bruker SMART CCD area detector'
_diffrn_measurement_method 'phi and omega scans'
_diffrn_radiation_type MoK\a
_diffrn_radiation_wavelength 0.71073
_diffrn_reflns_av_R_equivalents 0.0701
_diffrn_reflns_limit_h_max 11
_diffrn_reflns_limit_h_min -11
_diffrn_reflns_limit_k_max 18
_diffrn_reflns_limit_k_min -21
_diffrn_reflns_limit_l_max 22
_diffrn_reflns_limit_l_min -23
_diffrn_reflns_number 24398
_diffrn_reflns_theta_full 24.998
_diffrn_reflns_theta_max 24.998
_diffrn_reflns_theta_min 2.035
_exptl_absorpt_coefficient_mu 0.109
_exptl_absorpt_correction_type none
_exptl_crystal_colour colourless
_exptl_crystal_density_diffrn 1.353
_exptl_crystal_description prism
_exptl_crystal_F_000 1440
_exptl_crystal_size_max 0.78
_exptl_crystal_size_mid 0.37
_exptl_crystal_size_min 0.32
_refine_diff_density_max 0.132
_refine_diff_density_min -0.166
_refine_ls_extinction_method none
_refine_ls_goodness_of_fit_ref 1.016
_refine_ls_hydrogen_treatment constr
_refine_ls_matrix_type full
_refine_ls_number_parameters 226
_refine_ls_number_reflns 3001
_refine_ls_number_restraints 0
_refine_ls_restrained_S_all 1.016
_refine_ls_R_factor_all 0.0644
_refine_ls_R_factor_gt 0.0372
_refine_ls_shift/su_max 0.000
_refine_ls_shift/su_mean 0.000
_refine_ls_structure_factor_coef Fsqd
_refine_ls_weighting_details 'w=1/[\s^2^(Fo^2^)+(0.0523P)^2^+0.6011P] where P=(Fo^2^+2Fc^2^)/3'
_refine_ls_weighting_scheme calc
_refine_ls_wR_factor_gt 0.0964
_refine_ls_wR_factor_ref 0.1135
_reflns_number_gt 1986
_reflns_number_total 3001
_reflns_threshold_expression 'I > 2\s(I)'
_cod_data_source_file yp3155sup1.cif
_cod_data_source_block 2_C18H16F3N3O_3OMe34
_cod_database_code 2021082
_shelx_space_group_comment
;
The symmetry employed for this shelxl refinement is uniquely defined
by the following loop, which should always be used as a source of
symmetry information in preference to the above space-group names.
They are only intended as comments.
;

loop_
_space_group_symop_operation_xyz
'x, y, z'
'-x+1/2, -y, z+1/2'
'-x, y+1/2, -z+1/2'
'x+1/2, -y+1/2, -z'
'-x, -y, -z'
'x-1/2, y, -z-1/2'
'x, -y-1/2, z-1/2'
'-x-1/2, y-1/2, z'

loop_
_atom_site_type_symbol
_atom_site_label
_atom_site_fract_x
_atom_site_fract_y
_atom_site_fract_z
_atom_site_U_iso_or_equiv
_atom_site_adp_type
_atom_site_calc_flag
_atom_site_occupancy
C C4 0.45657(19) 0.13444(10) 0.53652(8) 0.0517(5) Uani d 1
C C5 0.51589(19) 0.11231(10) 0.47700(8) 0.0513(5) Uani d 1
C C6 0.4518(2) 0.08305(12) 0.41461(10) 0.0624(5) Uani d 1
C C7 0.30890(18) 0.14475(10) 0.55692(9) 0.0515(5) Uani d 1
C C8 0.27036(18) 0.12856(10) 0.62260(9) 0.0539(5) Uani d 1
H H8 0.336611 0.109980 0.652467 0.065 Uiso calc 1
C C9 0.1333(2) 0.14023(11) 0.64313(10) 0.0616(5) Uani d 1
C C10 0.0346(2) 0.16762(11) 0.59890(12) 0.0689(6) Uani d 1
H H10 -0.057596 0.175192 0.612864 0.083 Uiso calc 1
C C11 0.0726(2) 0.18369(12) 0.53428(12) 0.0681(6) Uani d 1
H H11 0.005582 0.202003 0.504652 0.082 Uiso calc 1
C C12 0.2090(2) 0.17299(11) 0.51278(10) 0.0623(5) Uani d 1
H H12 0.234105 0.184570 0.469075 0.075 Uiso calc 1
C C13 0.77078(19) 0.10712(11) 0.43884(9) 0.0547(5) Uani d 1
C C14 0.7871(2) 0.15926(11) 0.38891(9) 0.0594(5) Uani d 1
H H14 0.725376 0.199398 0.386202 0.071 Uiso calc 1
C C15 0.8952(2) 0.15240(12) 0.34245(9) 0.0627(5) Uani d 1
C C16 0.9859(2) 0.09124(13) 0.34746(10) 0.0636(5) Uani d 1
C C17 0.9668(2) 0.04048(12) 0.39842(11) 0.0694(6) Uani d 1
H H17 1.028383 0.000337 0.401877 0.083 Uiso calc 1
C C18 0.8598(2) 0.04716(11) 0.44441(11) 0.0646(5) Uani d 1
H H18 0.848183 0.012082 0.478216 0.078 Uiso calc 1
C C19 0.9127(3) 0.21093(14) 0.28922(11) 0.0925(8) Uani d 1
H H19A 0.829265 0.240984 0.286963 0.139 Uiso calc 1
H H19B 0.928131 0.187197 0.246845 0.139 Uiso calc 1
H H19C 0.991846 0.241980 0.299887 0.139 Uiso calc 1
C C20 1.1031(2) 0.07970(17) 0.29777(13) 0.0988(8) Uani d 1
H H20A 1.160591 0.038568 0.311813 0.148 Uiso calc 1
H H20B 1.159390 0.124064 0.295249 0.148 Uiso calc 1
H H20C 1.063802 0.069116 0.254602 0.148 Uiso calc 1
C C21 0.1781(3) 0.09107(18) 0.75216(12) 0.1067(9) Uani d 1
H H21A 0.205598 0.043296 0.734837 0.160 Uiso calc 1
H H21B 0.131728 0.084499 0.794364 0.160 Uiso calc 1
H H21C 0.260040 0.121655 0.758145 0.160 Uiso calc 1
F F1 0.33196(13) 0.04803(7) 0.42676(6) 0.0849(4) Uani d 1
F F2 0.42400(15) 0.13635(8) 0.37093(6) 0.0985(5) Uani d 1
F F3 0.53445(14) 0.03468(8) 0.38283(6) 0.0935(4) Uani d 1
N N1 0.65692(16) 0.11688(9) 0.48613(7) 0.0562(4) Uani d 1
N N2 0.68475(17) 0.13996(10) 0.54906(8) 0.0681(5) Uani d 1
N N3 0.56389(16) 0.14978(10) 0.57937(8) 0.0642(5) Uani d 1
O O1 0.08504(15) 0.12619(10) 0.70658(8) 0.0888(5) Uani d 1

loop_
_atom_site_aniso_label
_atom_site_aniso_U_11
_atom_site_aniso_U_22
_atom_site_aniso_U_33
_atom_site_aniso_U_12
_atom_site_aniso_U_13
_atom_site_aniso_U_23
C4 0.0570(10) 0.0560(12) 0.0421(10) -0.0035(8) -0.0041(9) 0.0061(8)
C5 0.0544(11) 0.0558(11) 0.0436(10) -0.0080(8) -0.0023(8) 0.0065(8)
C6 0.0669(13) 0.0722(14) 0.0480(11) -0.0098(11) 0.0004(10) 0.0004(10)
C7 0.0547(10) 0.0512(11) 0.0487(10) -0.0029(9) -0.0038(8) -0.0003(8)
C8 0.0525(11) 0.0588(12) 0.0504(11) 0.0035(9) -0.0018(8) 0.0020(9)
C9 0.0608(12) 0.0607(13) 0.0633(12) 0.0039(10) 0.0056(10) -0.0009(10)
C10 0.0523(11) 0.0661(14) 0.0885(16) 0.0042(10) -0.0008(11) -0.0039(12)
C11 0.0631(13) 0.0621(13) 0.0792(16) 0.0038(10) -0.0217(11) -0.0005(11)
C12 0.0708(13) 0.0622(13) 0.0539(11) -0.0003(10) -0.0116(10) 0.0025(10)
C13 0.0544(11) 0.0603(12) 0.0495(11) -0.0084(9) 0.0020(8) -0.0011(9)
C14 0.0705(12) 0.0559(12) 0.0519(11) 0.0019(9) 0.0072(9) -0.0029(9)
C15 0.0761(13) 0.0641(13) 0.0479(11) -0.0129(11) 0.0075(10) -0.0089(10)
C16 0.0538(11) 0.0788(15) 0.0580(12) -0.0047(11) 0.0017(9) -0.0170(11)
C17 0.0598(12) 0.0726(14) 0.0758(14) 0.0081(10) -0.0046(11) -0.0095(12)
C18 0.0648(12) 0.0610(13) 0.0680(13) -0.0042(10) -0.0021(10) 0.0060(10)
C19 0.130(2) 0.0872(17) 0.0604(14) -0.0072(15) 0.0313(14) 0.0029(13)
C20 0.0790(15) 0.143(2) 0.0744(16) 0.0114(16) 0.0131(13) -0.0189(16)
C21 0.0996(19) 0.154(3) 0.0662(15) 0.0239(18) 0.0215(14) 0.0312(17)
F1 0.0766(8) 0.1095(10) 0.0685(8) -0.0362(7) -0.0014(6) -0.0132(7)
F2 0.1292(12) 0.1098(11) 0.0566(7) -0.0205(9) -0.0288(7) 0.0222(7)
F3 0.0889(9) 0.1118(11) 0.0798(9) -0.0044(8) 0.0009(7) -0.0407(8)
N1 0.0566(9) 0.0673(11) 0.0447(9) -0.0071(7) 0.0004(7) 0.0026(7)
N2 0.0585(10) 0.0978(14) 0.0480(9) -0.0076(9) -0.0043(8) -0.0046(9)
N3 0.0567(10) 0.0892(13) 0.0467(9) -0.0045(8) -0.0032(8) -0.0030(8)
O1 0.0748(10) 0.1169(13) 0.0747(10) 0.0205(9) 0.0239(8) 0.0132(10)

loop_
_atom_type_symbol
_atom_type_description
_atom_type_scat_dispersion_real
_atom_type_scat_dispersion_imag
_atom_type_scat_source
C C 0.0033 0.0016 'International Tables Vol C Tables 4.2.6.8 and 6.1.1.4'
H H 0.0000 0.0000 'International Tables Vol C Tables 4.2.6.8 and 6.1.1.4'
F F 0.0171 0.0103 'International Tables Vol C Tables 4.2.6.8 and 6.1.1.4'
N N 0.0061 0.0033 'International Tables Vol C Tables 4.2.6.8 and 6.1.1.4'
O O 0.0106 0.0060 'International Tables Vol C Tables 4.2.6.8 and 6.1.1.4'

loop_
_geom_angle_atom_site_label_1
_geom_angle_atom_site_label_2
_geom_angle_atom_site_label_3
_geom_angle
C5 C4 C7 131.78(16)
N3 C4 C5 107.22(15)
N3 C4 C7 120.98(16)
C4 C5 C6 131.40(17)
N1 C5 C4 105.74(15)
N1 C5 C6 122.71(16)
F1 C6 C5 111.49(16)
F1 C6 F3 106.69(17)
F2 C6 C5 112.53(18)
F2 C6 F1 106.95(17)
F2 C6 F3 105.84(16)
F3 C6 C5 112.92(17)
C8 C7 C4 119.02(16)
C12 C7 C4 121.32(17)
C12 C7 C8 119.61(17)
C9 C8 C7 119.75(17)
C10 C9 C8 120.29(19)
O1 C9 C8 124.19(18)
O1 C9 C10 115.53(18)
C11 C10 C9 119.98(19)
C10 C11 C12 120.76(19)
C11 C12 C7 119.61(19)
C14 C13 N1 118.45(17)
C18 C13 C14 121.38(18)
C18 C13 N1 120.17(17)
C13 C14 C15 120.54(19)
C14 C15 C16 118.50(18)
C14 C15 C19 119.5(2)
C16 C15 C19 121.96(19)
C15 C16 C20 121.1(2)
C17 C16 C15 119.28(18)
C17 C16 C20 119.7(2)
C18 C17 C16 122.3(2)
C13 C18 C17 118.00(19)
C5 N1 C13 130.09(15)
N2 N1 C5 109.74(15)
N2 N1 C13 119.94(14)
N3 N2 N1 107.47(14)
N2 N3 C4 109.81(15)
C9 O1 C21 117.87(16)

loop_
_geom_bond_atom_site_label_1
_geom_bond_atom_site_label_2
_geom_bond_distance
C4 C5 1.376(2)
C4 C7 1.474(2)
C4 N3 1.361(2)
C5 C6 1.485(3)
C5 N1 1.356(2)
C6 F1 1.324(2)
C6 F2 1.321(2)
C6 F3 1.332(2)
C7 C8 1.395(2)
C7 C12 1.392(2)
C8 C9 1.383(3)
C9 C10 1.380(3)
C9 O1 1.373(2)
C10 C11 1.373(3)
C11 C12 1.381(3)
C13 C14 1.377(3)
C13 C18 1.373(3)
C13 N1 1.449(2)
C14 C15 1.392(3)
C15 C16 1.398(3)
C15 C19 1.504(3)
C16 C17 1.378(3)
C16 C20 1.507(3)
C17 C18 1.377(3)
C21 O1 1.418(3)
N1 N2 1.352(2)
N2 N3 1.311(2)

loop_
_geom_torsion_atom_site_label_1
_geom_torsion_atom_site_label_2
_geom_torsion_atom_site_label_3
_geom_torsion_atom_site_label_4
_geom_torsion
C4 C5 C6 F1 -27.8(3)
C4 C5 C6 F2 92.4(2)
C4 C5 C6 F3 -147.9(2)
C4 C5 N1 C13 -173.58(18)
C4 C5 N1 N2 0.8(2)
C4 C7 C8 C9 177.89(17)
C4 C7 C12 C11 -178.29(18)
C5 C4 C7 C8 145.9(2)
C5 C4 C7 C12 -36.7(3)
C5 C4 N3 N2 1.4(2)
C5 N1 N2 N3 0.1(2)
C6 C5 N1 C13 10.4(3)
C6 C5 N1 N2 -175.27(17)
C7 C4 C5 C6 -7.7(4)
C7 C4 C5 N1 176.71(18)
C7 C4 N3 N2 -176.86(16)
C7 C8 C9 C10 0.2(3)
C7 C8 C9 O1 -179.90(19)
C8 C7 C12 C11 -0.9(3)
C8 C9 C10 C11 -0.3(3)
C8 C9 O1 C21 -6.1(3)
C9 C10 C11 C12 -0.2(3)
C10 C9 O1 C21 173.8(2)
C10 C11 C12 C7 0.8(3)
C12 C7 C8 C9 0.4(3)
C13 C14 C15 C16 0.4(3)
C13 C14 C15 C19 -178.75(19)
C13 N1 N2 N3 175.11(16)
C14 C13 C18 C17 0.1(3)
C14 C13 N1 C5 68.0(3)
C14 C13 N1 N2 -105.9(2)
C14 C15 C16 C17 -0.9(3)
C14 C15 C16 C20 178.61(19)
C15 C16 C17 C18 1.0(3)
C16 C17 C18 C13 -0.6(3)
C18 C13 C14 C15 0.0(3)
C18 C13 N1 C5 -112.2(2)
C18 C13 N1 N2 73.9(2)
C19 C15 C16 C17 178.3(2)
C19 C15 C16 C20 -2.3(3)
C20 C16 C17 C18 -178.5(2)
N1 C5 C6 F1 147.14(18)
N1 C5 C6 F2 -92.7(2)
N1 C5 C6 F3 27.0(3)
N1 C13 C14 C15 179.78(16)
N1 C13 C18 C17 -179.72(17)
N1 N2 N3 C4 -0.9(2)
N3 C4 C5 C6 174.3(2)
N3 C4 C5 N1 -1.3(2)
N3 C4 C7 C8 -36.3(3)
N3 C4 C7 C12 141.13(19)
O1 C9 C10 C11 179.77(19)

_cod_database_fobs_code 2021082
